data_7111342
loop_
_publ_author_name
'Haberhauer, Gebhard'
'Oeser, Thomas'
'Rominger, Frank'

_publ_section_title
;
 A C3-symmetric molecular scaffold for the construction of large receptors
;
_journal_issue 18
_journal_name_full 'Chemical Communications'
_journal_page_first 2044
_journal_page_last 2045
_journal_paper_doi 10.1039/b406335j
_journal_year 2004
_chemical_formula_sum 'C49 H59 Cl2 N9 O3'
_chemical_formula_weight 892.95
_chemical_name_systematic
;
(2a)
;
_space_group_IT_number 173
_symmetry_cell_setting hexagonal
_symmetry_space_group_name_Hall 'P 6c'
_symmetry_space_group_name_H-M 'P 63'
_atom_sites_solution_hydrogens geom
_atom_sites_solution_primary direct
_atom_sites_solution_secondary difmap
_audit_creation_method SHELXL-97
_cell_angle_alpha 90.00
_cell_angle_beta 90.00
_cell_angle_gamma 120.00
_cell_formula_units_Z 2
_cell_length_a 13.5462(4)
_cell_length_b 13.5462(4)
_cell_length_c 14.8813(9)
_cell_measurement_temperature 100(2)
_cell_volume 2364.87(17)
_computing_cell_refinement 'Bruker XSCANS'
_computing_data_collection 'Bruker XSCANS'
_computing_data_reduction 'Bruker SHELXTL'
_computing_molecular_graphics 'Bruker SHELXTL'
_computing_publication_material 'Bruker SHELXTL'
_computing_structure_refinement 'SHELXL-97 (Sheldrick, 1997)'
_computing_structure_solution 'SHELXS-97 (Sheldrick, 1990)'
_diffrn_ambient_temperature 100(2)
_diffrn_measured_fraction_theta_full 0.999
_diffrn_measured_fraction_theta_max 0.999
_diffrn_measurement_device_type 'Bruker APEX'
_diffrn_measurement_method '\w scans'
_diffrn_radiation_monochromator graphite
_diffrn_radiation_source 'fine-focus sealed tube'
_diffrn_radiation_type MoK\a
_diffrn_radiation_wavelength 0.71073
_diffrn_reflns_av_R_equivalents 0.0418
_diffrn_reflns_av_sigmaI/netI 0.0260
_diffrn_reflns_limit_h_max 16
_diffrn_reflns_limit_h_min -16
_diffrn_reflns_limit_k_max 16
_diffrn_reflns_limit_k_min -16
_diffrn_reflns_limit_l_max 18
_diffrn_reflns_limit_l_min -18
_diffrn_reflns_number 20642
_diffrn_reflns_theta_full 25.68
_diffrn_reflns_theta_max 25.68
_diffrn_reflns_theta_min 1.37
_exptl_absorpt_coefficient_mu 0.189
_exptl_absorpt_correction_T_max 0.9668
_exptl_absorpt_correction_T_min 0.9579
_exptl_absorpt_correction_type multi-scan
_exptl_crystal_colour colorless
_exptl_crystal_density_diffrn 1.254
_exptl_crystal_density_method 'not measured'
_exptl_crystal_description polyhedron
_exptl_crystal_F_000 948
_exptl_crystal_size_max 0.23
_exptl_crystal_size_mid 0.22
_exptl_crystal_size_min 0.18
_refine_diff_density_max 0.596
_refine_diff_density_min -0.504
_refine_diff_density_rms 0.104
_refine_ls_abs_structure_details 'Flack H D (1983), Acta Cryst. A39, 876-881'
_refine_ls_abs_structure_Flack 0.1(4)
_refine_ls_extinction_method none
_refine_ls_goodness_of_fit_ref 1.133
_refine_ls_hydrogen_treatment constr
_refine_ls_matrix_type full
_refine_ls_number_parameters 212
_refine_ls_number_reflns 3014
_refine_ls_number_restraints 20
_refine_ls_restrained_S_all 1.130
_refine_ls_R_factor_all 0.1263
_refine_ls_R_factor_gt 0.1258
_refine_ls_shift/su_max 0.006
_refine_ls_shift/su_mean 0.001
_refine_ls_structure_factor_coef Fsqd
_refine_ls_weighting_details 'calc w=1/[\s^2^(Fo^2^)+(0.0002P)^2^+16.6790P] where P=(Fo^2^+2Fc^2^)/3'
_refine_ls_weighting_scheme calc
_refine_ls_wR_factor_gt 0.2530
_refine_ls_wR_factor_ref 0.2532
_reflns_number_gt 2989
_reflns_number_total 3014
_reflns_threshold_expression >2sigma(I)
_cod_data_source_file b406335jsup1.cif
_cod_data_source_block gh24
_cod_depositor_comments
;
The following automatic conversions were performed:

'_symmetry_cell_setting' value 'Hexagonal' changed to 'hexagonal'
according to /home/saulius/struct/CIF-dictionaries/cif_core.dic
dictionary named 'cif_core.dic' version 2.4.2 from 2011-04-26.

Automatic conversion script
Id: cif_fix_values 1891 2012-01-12 08:04:46Z andrius 
;
_cod_original_cell_volume 2364.9(2)
_cod_original_sg_symbol_H-M P6(3)
_cod_database_code 7111342

loop_
_symmetry_equiv_pos_as_xyz
'x, y, z'
'-y, x-y, z'
'-x+y, -x, z'
'-x, -y, z+1/2'
'y, -x+y, z+1/2'
'x-y, x, z+1/2'

loop_
_atom_site_label
_atom_site_type_symbol
_atom_site_fract_x
_atom_site_fract_y
_atom_site_fract_z
_atom_site_U_iso_or_equiv
_atom_site_adp_type
_atom_site_occupancy
_atom_site_symmetry_multiplicity
_atom_site_calc_flag
_atom_site_refinement_flags
C1 C 0.6744(8) 0.8298(8) 0.2364(6) 0.044(2) Uani 1 1 d .
H1 H 0.6203 0.8196 0.2860 0.052 Uiso 1 1 calc R
C2 C 0.7328(8) 0.7598(7) 0.2599(5) 0.0336(19) Uani 1 1 d .
N3 N 0.8402(6) 0.7973(6) 0.2458(4) 0.0323(15) Uani 1 1 d .
C4 C 0.8558(7) 0.7118(6) 0.2801(5) 0.0299(17) Uani 1 1 d .
C5 C 0.7593(7) 0.6244(7) 0.3115(5) 0.0315(16) Uani 1 1 d .
N6 N 0.6796(6) 0.6563(6) 0.2985(4) 0.0328(15) Uani 1 1 d .
C7 C 0.7272(8) 0.5117(7) 0.3534(6) 0.040(2) Uani 1 1 d .
H7A H 0.7953 0.5044 0.3595 0.060 Uiso 1 1 calc R
H7B H 0.6713 0.4501 0.3152 0.060 Uiso 1 1 calc R
H7C H 0.6940 0.5069 0.4129 0.060 Uiso 1 1 calc R
C9 C 0.9710(8) 0.7196(7) 0.2777(5) 0.040(2) Uani 1 1 d .
N9 N 1.0517(6) 0.8114(6) 0.2322(4) 0.0384(16) Uani 1 1 d .
H9 H 1.0308 0.8517 0.1993 0.046 Uiso 1 1 calc R
O9 O 0.9887(5) 0.6482(4) 0.3136(4) 0.0356(13) Uani 1 1 d .
C10 C 0.6024(11) 0.7793(10) 0.1467(7) 0.068(3) Uani 1 1 d .
H10 H 0.5558 0.6948 0.1545 0.082 Uiso 1 1 calc R
C11 C 0.5212(8) 0.8224(9) 0.1355(8) 0.054(3) Uani 1 1 d .
H11A H 0.4791 0.7933 0.0791 0.081 Uiso 1 1 calc R
H11B H 0.5636 0.9059 0.1341 0.081 Uiso 1 1 calc R
H11C H 0.4675 0.7964 0.1859 0.081 Uiso 1 1 calc R
C12 C 0.6763(12) 0.8007(11) 0.0677(7) 0.080(4) Uani 1 1 d .
H12A H 0.7102 0.8807 0.0496 0.120 Uiso 1 1 calc R
H12B H 0.6309 0.7513 0.0181 0.120 Uiso 1 1 calc R
H12C H 0.7370 0.7843 0.0831 0.120 Uiso 1 1 calc R
C13 C 0.5627(6) 0.6001(7) 0.3312(5) 0.0318(17) Uani 1 1 d .
H13A H 0.5278 0.5173 0.3200 0.038 Uiso 1 1 calc R
H13B H 0.5197 0.6276 0.2954 0.038 Uiso 1 1 calc R
C14 C 0.5478(7) 0.6174(7) 0.4301(5) 0.0307(17) Uani 1 1 d U
C15 C 0.4576(8) 0.5380(8) 0.4774(6) 0.048(2) Uani 1 1 d U
H15 H 0.4047 0.4682 0.4495 0.058 Uiso 1 1 calc R
C16 C 0.4417(8) 0.5577(11) 0.5662(8) 0.069(4) Uani 1 1 d .
H16 H 0.3777 0.5023 0.5990 0.083 Uiso 1 1 calc R
C17 C 0.5199(9) 0.6587(11) 0.6061(7) 0.062(3) Uani 1 1 d .
H17 H 0.5100 0.6720 0.6673 0.074 Uiso 1 1 calc R
C18 C 0.6105(7) 0.7394(8) 0.5600(6) 0.043(2) Uani 1 1 d .
H18 H 0.6633 0.8090 0.5882 0.051 Uiso 1 1 calc R
C19 C 0.6249(7) 0.7195(7) 0.4725(6) 0.0358(19) Uani 1 1 d .
H19 H 0.6883 0.7759 0.4398 0.043 Uiso 1 1 calc R
C50 C 0.9936(19) 1.0261(11) 0.4028(14) 0.031(6) Uani 0.33 1 d PDU
H50A H 1.0136 1.0181 0.3402 0.037 Uiso 0.33 1 calc PR
H50B H 0.9286 1.0402 0.4015 0.037 Uiso 0.33 1 calc PR
Cl51 Cl 0.9586(8) 0.9010(7) 0.4663(6) 0.070(3) Uani 0.33 1 d PD
Cl52 Cl 1.1122(8) 1.1389(7) 0.4582(6) 0.072(3) Uani 0.33 1 d PD

loop_
_atom_site_aniso_label
_atom_site_aniso_U_11
_atom_site_aniso_U_22
_atom_site_aniso_U_33
_atom_site_aniso_U_23
_atom_site_aniso_U_13
_atom_site_aniso_U_12
C1 0.045(5) 0.053(5) 0.051(5) -0.029(4) -0.037(4) 0.038(5)
C2 0.066(6) 0.024(4) 0.023(4) 0.002(3) -0.005(4) 0.032(4)
N3 0.047(4) 0.037(3) 0.024(3) -0.008(3) -0.011(3) 0.029(3)
C4 0.047(5) 0.026(4) 0.024(3) -0.004(3) -0.009(3) 0.024(4)
C5 0.049(5) 0.033(4) 0.022(3) -0.006(3) -0.007(3) 0.028(4)
N6 0.043(4) 0.029(3) 0.033(3) -0.017(3) -0.014(3) 0.023(3)
C7 0.061(6) 0.028(4) 0.036(4) -0.011(4) -0.004(4) 0.026(4)
C9 0.047(5) 0.031(4) 0.028(4) -0.015(3) -0.007(4) 0.009(4)
N9 0.035(4) 0.033(4) 0.034(4) 0.003(3) 0.006(3) 0.007(3)
O9 0.043(3) 0.031(3) 0.038(3) 0.001(3) -0.001(3) 0.023(3)
C10 0.094(9) 0.060(7) 0.042(5) -0.022(5) -0.038(6) 0.033(7)
C11 0.045(6) 0.064(7) 0.068(6) -0.023(5) -0.031(5) 0.038(5)
C12 0.139(12) 0.097(9) 0.052(6) -0.039(6) -0.048(7) 0.096(10)
C13 0.022(4) 0.046(5) 0.036(4) -0.008(3) -0.008(3) 0.023(4)
C14 0.0299(19) 0.0314(19) 0.0316(19) -0.0003(10) -0.0002(10) 0.0161(12)
C15 0.048(2) 0.049(2) 0.048(2) -0.0007(10) 0.0001(10) 0.0235(14)
C16 0.017(4) 0.097(9) 0.070(7) -0.027(7) 0.009(4) 0.012(5)
C17 0.046(6) 0.113(10) 0.055(6) -0.045(6) -0.037(5) 0.061(7)
C18 0.029(5) 0.052(5) 0.056(5) -0.010(5) -0.018(4) 0.027(4)
C19 0.041(5) 0.042(5) 0.035(4) -0.005(4) -0.016(4) 0.029(4)
C50 0.031(6) 0.031(6) 0.031(6) 0.0002(10) 0.0000(10) 0.016(3)
Cl51 0.058(5) 0.044(4) 0.065(5) 0.012(4) -0.025(4) -0.007(4)
Cl52 0.077(6) 0.040(4) 0.076(6) -0.009(4) 0.041(5) 0.010(4)

loop_
_atom_type_symbol
_atom_type_description
_atom_type_scat_dispersion_real
_atom_type_scat_dispersion_imag
_atom_type_scat_source
C C 0.0033 0.0016 'International Tables Vol C Tables 4.2.6.8 and 6.1.1.4'
H H 0.0000 0.0000 'International Tables Vol C Tables 4.2.6.8 and 6.1.1.4'
N N 0.0061 0.0033 'International Tables Vol C Tables 4.2.6.8 and 6.1.1.4'
O O 0.0106 0.0060 'International Tables Vol C Tables 4.2.6.8 and 6.1.1.4'
Cl Cl 0.1484 0.1585 'International Tables Vol C Tables 4.2.6.8 and 6.1.1.4'

loop_
_geom_angle_atom_site_label_1
_geom_angle_atom_site_label_2
_geom_angle_atom_site_label_3
_geom_angle
_geom_angle_site_symmetry_1
_geom_angle_site_symmetry_3
N9 C1 C2 108.8(7) 3_675 .
N9 C1 C10 115.0(9) 3_675 .
C2 C1 C10 108.5(7) . .
N9 C1 H1 108.1 3_675 .
C2 C1 H1 108.1 . .
C10 C1 H1 108.1 . .
N3 C2 N6 112.9(7) . .
N3 C2 C1 122.7(7) . .
N6 C2 C1 124.3(8) . .
C2 N3 C4 103.0(7) . .
C5 C4 N3 112.5(7) . .
C5 C4 C9 126.1(7) . .
N3 C4 C9 121.3(7) . .
C4 C5 N6 104.4(7) . .
C4 C5 C7 135.0(8) . .
N6 C5 C7 120.7(8) . .
C2 N6 C5 107.2(7) . .
C2 N6 C13 124.4(7) . .
C5 N6 C13 127.8(7) . .
C5 C7 H7A 109.5 . .
C5 C7 H7B 109.5 . .
H7A C7 H7B 109.5 . .
C5 C7 H7C 109.5 . .
H7A C7 H7C 109.5 . .
H7B C7 H7C 109.5 . .
O9 C9 N9 123.6(9) . .
O9 C9 C4 122.4(8) . .
N9 C9 C4 114.0(8) . .
C9 N9 C1 121.9(8) . 2_765
C9 N9 H9 119.0 . .
C1 N9 H9 119.0 2_765 .
C12 C10 C11 113.3(10) . .
C12 C10 C1 111.9(10) . .
C11 C10 C1 109.8(8) . .
C12 C10 H10 107.2 . .
C11 C10 H10 107.2 . .
C1 C10 H10 107.2 . .
C10 C11 H11A 109.5 . .
C10 C11 H11B 109.5 . .
H11A C11 H11B 109.5 . .
C10 C11 H11C 109.5 . .
H11A C11 H11C 109.5 . .
H11B C11 H11C 109.5 . .
C10 C12 H12A 109.5 . .
C10 C12 H12B 109.5 . .
H12A C12 H12B 109.5 . .
C10 C12 H12C 109.5 . .
H12A C12 H12C 109.5 . .
H12B C12 H12C 109.5 . .
N6 C13 C14 115.9(6) . .
N6 C13 H13A 108.3 . .
C14 C13 H13A 108.3 . .
N6 C13 H13B 108.3 . .
C14 C13 H13B 108.3 . .
H13A C13 H13B 107.4 . .
C15 C14 C19 118.8(8) . .
C15 C14 C13 121.2(8) . .
C19 C14 C13 119.9(7) . .
C14 C15 C16 120.5(9) . .
C14 C15 H15 119.7 . .
C16 C15 H15 119.7 . .
C17 C16 C15 119.1(10) . .
C17 C16 H16 120.5 . .
C15 C16 H16 120.5 . .
C18 C17 C16 121.3(10) . .
C18 C17 H17 119.3 . .
C16 C17 H17 119.3 . .
C17 C18 C19 119.1(9) . .
C17 C18 H18 120.5 . .
C19 C18 H18 120.5 . .
C18 C19 C14 121.1(9) . .
C18 C19 H19 119.4 . .
C14 C19 H19 119.4 . .
Cl52 C50 Cl51 105.5(11) . .
Cl52 C50 H50A 110.6 . .
Cl51 C50 H50A 110.6 . .
Cl52 C50 H50B 110.6 . .
Cl51 C50 H50B 110.6 . .
H50A C50 H50B 108.8 . .

loop_
_geom_bond_atom_site_label_1
_geom_bond_atom_site_label_2
_geom_bond_distance
_geom_bond_site_symmetry_2
C1 N9 1.435(12) 3_675
C1 C2 1.550(10) .
C1 C10 1.591(11) .
C1 H1 1.0000 .
C2 N3 1.297(12) .
C2 N6 1.343(10) .
N3 C4 1.374(9) .
C4 C5 1.335(12) .
C4 C9 1.511(12) .
C5 N6 1.363(10) .
C5 C7 1.498(11) .
N6 C13 1.456(10) .
C7 H7A 0.9800 .
C7 H7B 0.9800 .
C7 H7C 0.9800 .
C9 O9 1.229(10) .
C9 N9 1.356(11) .
N9 C1 1.435(12) 2_765
N9 H9 0.8800 .
C10 C12 1.476(18) .
C10 C11 1.491(15) .
C10 H10 1.0000 .
C11 H11A 0.9800 .
C11 H11B 0.9800 .
C11 H11C 0.9800 .
C12 H12A 0.9800 .
C12 H12B 0.9800 .
C12 H12C 0.9800 .
C13 C14 1.519(10) .
C13 H13A 0.9900 .
C13 H13B 0.9900 .
C14 C15 1.354(12) .
C14 C19 1.398(11) .
C15 C16 1.386(13) .
C15 H15 0.9500 .
C16 C17 1.378(15) .
C16 H16 0.9500 .
C17 C18 1.353(15) .
C17 H17 0.9500 .
C18 C19 1.364(12) .
C18 H18 0.9500 .
C19 H19 0.9500 .
C50 Cl52 1.772(18) .
C50 Cl51 1.785(16) .
C50 H50A 0.9900 .
C50 H50B 0.9900 .

loop_
_geom_torsion_atom_site_label_1
_geom_torsion_atom_site_label_2
_geom_torsion_atom_site_label_3
_geom_torsion_atom_site_label_4
_geom_torsion
_geom_torsion_site_symmetry_1
_geom_torsion_site_symmetry_4
N9 C1 C2 N3 -22.2(11) 3_675 .
C10 C1 C2 N3 103.5(10) . .
N9 C1 C2 N6 156.3(8) 3_675 .
C10 C1 C2 N6 -78.0(11) . .
N6 C2 N3 C4 -1.5(8) . .
C1 C2 N3 C4 177.1(7) . .
C2 N3 C4 C5 1.7(8) . .
C2 N3 C4 C9 179.9(7) . .
N3 C4 C5 N6 -1.2(9) . .
C9 C4 C5 N6 -179.3(7) . .
N3 C4 C5 C7 178.8(8) . .
C9 C4 C5 C7 0.7(14) . .
N3 C2 N6 C5 0.9(9) . .
C1 C2 N6 C5 -177.8(7) . .
N3 C2 N6 C13 172.5(6) . .
C1 C2 N6 C13 -6.1(11) . .
C4 C5 N6 C2 0.3(8) . .
C7 C5 N6 C2 -179.8(7) . .
C4 C5 N6 C13 -171.0(7) . .
C7 C5 N6 C13 8.9(12) . .
C5 C4 C9 O9 -7.3(12) . .
N3 C4 C9 O9 174.7(7) . .
C5 C4 C9 N9 172.3(7) . .
N3 C4 C9 N9 -5.7(10) . .
O9 C9 N9 C1 -11.9(12) . 2_765
C4 C9 N9 C1 168.5(7) . 2_765
N9 C1 C10 C12 53.5(12) 3_675 .
C2 C1 C10 C12 -68.5(12) . .
N9 C1 C10 C11 -73.2(12) 3_675 .
C2 C1 C10 C11 164.8(10) . .
C2 N6 C13 C14 -93.8(9) . .
C5 N6 C13 C14 76.2(10) . .
N6 C13 C14 C15 -151.7(8) . .
N6 C13 C14 C19 31.7(10) . .
C19 C14 C15 C16 0.2(14) . .
C13 C14 C15 C16 -176.4(9) . .
C14 C15 C16 C17 -0.9(17) . .
C15 C16 C17 C18 1.1(17) . .
C16 C17 C18 C19 -0.6(14) . .
C17 C18 C19 C14 0.0(12) . .
C15 C14 C19 C18 0.2(12) . .
C13 C14 C19 C18 176.9(7) . .
